data_1548850
loop_
_publ_author_name
'Dranka, Maciej'
'Jankowski, Piotr'
'\.Zukowska, Gra\.zyna Z.'

_publ_section_title
;
 Snapshots of the Hydrolysis of Lithium 4,5-Dicyanoimidazolate--Glyme
 Solvates. Impact of Water Molecules on Aggregation Processes in
 Lithium-Ion Battery Electrolytes
;
_journal_name_full 'The Journal of Physical Chemistry C'
_journal_paper_doi 10.1021/acs.jpcc.7b11145
_journal_year 2018
_chemical_formula_moiety 'C12 H8 F6 Li2 N8 O4, 2(H2 O)'
_chemical_formula_sum 'C12 H12 F6 Li2 N8 O6'
_chemical_formula_weight 492.18
_space_group_crystal_system triclinic
_space_group_IT_number 2
_space_group_name_Hall '-P 1'
_space_group_name_H-M_alt 'P -1'
_symmetry_space_group_name_Hall '-P 1'
_symmetry_space_group_name_H-M 'P -1'
_atom_sites_solution_hydrogens difmap
_atom_sites_solution_primary dual
_audit_creation_date 2017-10-22
_audit_creation_method
;
Olex2 1.2-beta
(compiled 2017.08.10 svn.r3458 for OlexSys, GUI svn.r5381)
;
_cell_angle_alpha 112.610(6)
_cell_angle_beta 109.205(6)
_cell_angle_gamma 93.780(5)
_cell_formula_units_Z 1
_cell_length_a 7.3838(5)
_cell_length_b 8.5505(5)
_cell_length_c 9.9562(6)
_cell_measurement_reflns_used 3162
_cell_measurement_temperature 100.0(1)
_cell_measurement_theta_max 67.0440
_cell_measurement_theta_min 5.2200
_cell_volume 534.47(7)
_computing_cell_refinement 'CrysAlisPro 1.171.38.46 (Rigaku OD, 2015)'
_computing_data_collection 'CrysAlisPro 1.171.38.46 (Rigaku OD, 2015)'
_computing_data_reduction 'CrysAlisPro 1.171.38.46 (Rigaku OD, 2015)'
_computing_molecular_graphics 'Olex2 (Dolomanov et al., 2009)'
_computing_publication_material 'Olex2 (Dolomanov et al., 2009)'
_computing_structure_refinement 'ShelXL (Sheldrick, 2015)'
_computing_structure_solution 'ShelXT (Sheldrick, 2015)'
_diffrn_ambient_environment N~2~
_diffrn_ambient_temperature 100.0(1)
_diffrn_detector 'CCD plate'
_diffrn_detector_area_resol_mean 10.3347
_diffrn_detector_type Atlas
_diffrn_measured_fraction_theta_full 0.998
_diffrn_measured_fraction_theta_max 0.998
_diffrn_measurement_details
;
List of Runs (angles in degrees, time in seconds):

  # Type    Start    End  Width  t~exp~   \w     \q     \k     \f   Frames
--------------------------------------------------------------------------
  1  \w     13.00 109.00   1.00    1.50    --   41.01  77.00-120.00   96
  2  \w     36.00 116.00   1.00    1.50    --   41.01  37.00   0.00   80
  3  \w     -1.00  87.00   1.00    1.50    --   41.01-125.00 150.00   88
  4  \w   -121.00 -60.00   1.00    1.50    --  -90.00 125.00   0.00   61
  5  \w   -117.00 -92.00   1.00    1.50    --  -90.00 125.00 -60.00   25
  6  \w     16.00  70.00   1.00    1.50    --   93.50 -86.00-148.00   54
  7  \w     89.00 128.00   1.00    1.50    --   93.50 -88.00  85.00   39
  8  \w     22.00  48.00   1.00    1.50    --   93.50 -86.00 -29.00   26
  9  \w     55.00  94.00   1.00    1.50    --   93.50  22.00  18.00   39
 10  \w     57.00 116.00   1.00    1.50    --   93.50  24.00 166.00   59
 11  \w     98.00 136.00   1.00    1.50    --   93.50  22.00  18.00   38
 12  \w     50.00 123.00   1.00    1.50    --   93.50 -60.00-123.00   73
 13  \w     50.00  87.00   1.00    1.50    --   93.50 -54.00 -42.00   37
 14  \w    107.00 133.00   1.00    1.50    --   93.50  15.00 120.00   26
 15  \w     26.00  51.00   1.00    1.50    --   93.50 -88.00  85.00   25
 16  \w    113.00 171.00   1.00    1.50    --   93.50  77.00-120.00   58
 17  \w     65.00  90.00   1.00    1.50    --   93.50  77.00-120.00   25
 18  \w     81.00 106.00   1.00    1.50    --   93.50 -92.00  32.00   25
 19  \w     16.00  61.00   1.00    1.50    --   93.50 -31.00-141.00   45
 20  \w     20.00  70.00   1.00    1.50    --   93.50 -45.00 120.00   50
 21  \w     78.00 103.00   1.00    1.50    --   93.50  77.00  90.00   25
 22  \w     88.00 137.00   1.00    1.50    --   93.50  45.00  60.00   49
 23  \w     87.00 113.00   1.00    1.50    --   93.50  31.00 -38.00   26
 24  \w    141.00 170.00   1.00    1.50    --   93.50  31.00 -38.00   29
 25  \w     45.00  72.00   1.00    1.50    --   93.50 -45.00-120.00   27
 26  \w     68.00 110.00   1.00    1.50    --   93.50 -77.00  30.00   42
 27  \w     91.00 167.00   1.00    1.50    --   93.50  77.00   0.00   76
 28  \w     40.00  65.00   1.00    1.50    --   93.50  15.00 120.00   25
 29  \w     95.00 121.00   1.00    1.50    --   93.50 -86.00-148.00   26
 30  \w     73.00  98.00   1.00    1.50    --   93.50 -86.00 -29.00   25
 31  \w     96.00 122.00   1.00    1.50    --   93.50 -90.00 145.00   26
 32  \w     73.00  98.00   1.00    1.50    --   93.50 -77.00 -90.00   25
 33  \w     50.00  76.00   1.00    1.50    --   93.50 -15.00 120.00   26
 34  \w     38.00  78.00   1.00    1.50    --   93.50 -90.00 145.00   40
;
_diffrn_measurement_device 'four-circle diffractometer'
_diffrn_measurement_device_type 'Xcalibur, Atlas, Gemini ultra'
_diffrn_measurement_method '\w scans'
_diffrn_orient_matrix_type 'CrysAlisPro convention (1999,Acta A55,543-557)'
_diffrn_orient_matrix_UB_11 -0.2155928000
_diffrn_orient_matrix_UB_12 0.0157133000
_diffrn_orient_matrix_UB_13 -0.0348103000
_diffrn_orient_matrix_UB_21 -0.0315108000
_diffrn_orient_matrix_UB_22 -0.1334900000
_diffrn_orient_matrix_UB_23 0.0635028000
_diffrn_orient_matrix_UB_31 0.0619592000
_diffrn_orient_matrix_UB_32 0.1482434000
_diffrn_orient_matrix_UB_33 0.1665204000
_diffrn_radiation_monochromator mirror
_diffrn_radiation_probe x-ray
_diffrn_radiation_type CuK\a
_diffrn_radiation_wavelength 1.54184
_diffrn_reflns_av_R_equivalents 0.0225
_diffrn_reflns_av_unetI/netI 0.0176
_diffrn_reflns_Laue_measured_fraction_full 0.998
_diffrn_reflns_Laue_measured_fraction_max 0.998
_diffrn_reflns_limit_h_max 8
_diffrn_reflns_limit_h_min -8
_diffrn_reflns_limit_k_max 10
_diffrn_reflns_limit_k_min -10
_diffrn_reflns_limit_l_max 11
_diffrn_reflns_limit_l_min -11
_diffrn_reflns_number 4994
_diffrn_reflns_point_group_measured_fraction_full 0.998
_diffrn_reflns_point_group_measured_fraction_max 0.998
_diffrn_reflns_theta_full 66.966
_diffrn_reflns_theta_max 66.966
_diffrn_reflns_theta_min 5.214
_diffrn_source 'fine-focus sealed X-ray tube'
_diffrn_source_type 'Enhance Ultra (Cu) X-ray Source'
_exptl_absorpt_coefficient_mu 1.365
_exptl_absorpt_correction_T_max 0.851
_exptl_absorpt_correction_T_min 0.762
_exptl_absorpt_correction_type analytical
_exptl_absorpt_process_details
;
CrysAlisPro 1.171.38.46 (Rigaku Oxford Diffraction, 2015)
Analytical numeric absorption correction using a multifaceted crystal
            model based on expressions derived by R.C. Clark & J.S. Reid.
(Clark, R. C. & Reid, J. S. (1995). Acta Cryst. A51, 887-897)
Empirical absorption correction using spherical harmonics,
 implemented in SCALE3 ABSPACK scaling algorithm.
;
_exptl_crystal_colour colourless
_exptl_crystal_colour_primary colourless
_exptl_crystal_density_diffrn 1.529
_exptl_crystal_description block
_exptl_crystal_F_000 248
_exptl_crystal_size_max 0.357
_exptl_crystal_size_mid 0.26
_exptl_crystal_size_min 0.187
_refine_diff_density_max 0.449
_refine_diff_density_min -0.326
_refine_diff_density_rms 0.054
_refine_ls_extinction_coef 0.0132(17)
_refine_ls_extinction_expression Fc^*^=kFc[1+0.001xFc^2^\l^3^/sin(2\q)]^-1/4^
_refine_ls_extinction_method 'SHELXL-2017/1 (Sheldrick 2017)'
_refine_ls_goodness_of_fit_ref 1.050
_refine_ls_hydrogen_treatment refxyz
_refine_ls_matrix_type full
_refine_ls_number_parameters 175
_refine_ls_number_reflns 1896
_refine_ls_number_restraints 10
_refine_ls_restrained_S_all 1.047
_refine_ls_R_factor_all 0.0417
_refine_ls_R_factor_gt 0.0385
_refine_ls_shift/su_max 0.000
_refine_ls_shift/su_mean 0.000
_refine_ls_structure_factor_coef Fsqd
_refine_ls_weighting_details 'w=1/[\s^2^(Fo^2^)+(0.0590P)^2^+0.3970P] where P=(Fo^2^+2Fc^2^)/3'
_refine_ls_weighting_scheme calc
_refine_ls_wR_factor_gt 0.1054
_refine_ls_wR_factor_ref 0.1084
_reflns_Friedel_coverage 0.000
_reflns_number_gt 1750
_reflns_number_total 1896
_reflns_threshold_expression 'I > 2\s(I)'
_cod_data_source_file jp7b11145_si_001.cif
_cod_data_source_block 2x2H2O
_cod_original_cell_volume 534.47(6)
_cod_database_code 1548850
_shelx_shelxl_version_number 2017/1
_shelx_space_group_comment
;
The symmetry employed for this shelxl refinement is uniquely defined
by the following loop, which should always be used as a source of
symmetry information in preference to the above space-group names.
They are only intended as comments.
;
_shelx_estimated_absorpt_t_max 0.784
_shelx_estimated_absorpt_t_min 0.641

loop_
_space_group_symop_operation_xyz
'x, y, z'
'-x, -y, -z'

loop_
_atom_site_label
_atom_site_type_symbol
_atom_site_fract_x
_atom_site_fract_y
_atom_site_fract_z
_atom_site_U_iso_or_equiv
_atom_site_adp_type
_atom_site_occupancy
_atom_site_site_symmetry_order
_atom_site_calc_flag
_atom_site_refinement_flags_posn
F1 F 0.70884(18) 1.36959(15) 0.48458(16) 0.0357(3) Uani 1 1 d .
F2 F 1.01234(17) 1.36663(14) 0.58084(14) 0.0325(3) Uani 1 1 d .
F3 F 0.8510(2) 1.23858(15) 0.33131(14) 0.0409(4) Uani 1 1 d .
O1 O 0.4735(2) 0.14372(16) -0.02702(14) 0.0226(3) Uani 1 1 d D
H1A H 0.421(3) 0.105(3) -0.1267(12) 0.034 Uiso 1 1 d DR
H1B H 0.584(2) 0.211(3) 0.005(2) 0.034 Uiso 1 1 d DR
O2 O 0.1010(2) 0.30760(19) -0.07312(16) 0.0352(4) Uani 1 1 d D
H2A H 0.150(4) 0.403(2) -0.070(3) 0.053 Uiso 1 1 d DR
H2B H 0.023(3) 0.243(3) -0.1681(16) 0.053 Uiso 1 1 d DR
O3 O 0.8235(2) 0.35853(19) 0.0719(2) 0.0345(4) Uani 1 1 d D
H3A H 0.902(7) 0.331(7) 0.023(6) 0.16(2) Uiso 1 1 d D
H3B H 0.889(6) 0.388(10) 0.169(3) 0.50(10) Uiso 1 1 d D
N1 N 0.8274(2) 1.09917(18) 0.61963(17) 0.0174(3) Uani 1 1 d .
N2 N 0.6781(2) 0.96014(19) 0.35189(17) 0.0176(3) Uani 1 1 d .
N3 N 0.7454(2) 0.8191(2) 0.78244(18) 0.0241(4) Uani 1 1 d .
N4 N 0.4689(2) 0.5289(2) 0.23113(18) 0.0235(4) Uani 1 1 d .
C6 C 0.8393(3) 1.2710(2) 0.4698(2) 0.0198(4) Uani 1 1 d .
C1 C 0.7836(2) 1.1057(2) 0.4808(2) 0.0163(4) Uani 1 1 d .
C2 C 0.6498(2) 0.8472(2) 0.4131(2) 0.0166(4) Uani 1 1 d .
C3 C 0.7409(3) 0.9327(2) 0.5768(2) 0.0168(4) Uani 1 1 d .
C4 C 0.5482(3) 0.6706(2) 0.3134(2) 0.0189(4) Uani 1 1 d .
C5 C 0.7456(3) 0.8688(2) 0.6909(2) 0.0191(4) Uani 1 1 d .
Li1 Li 0.3189(5) 0.2784(4) 0.0758(3) 0.0227(7) Uani 1 1 d .

loop_
_atom_site_aniso_label
_atom_site_aniso_U_11
_atom_site_aniso_U_22
_atom_site_aniso_U_33
_atom_site_aniso_U_23
_atom_site_aniso_U_13
_atom_site_aniso_U_12
F1 0.0340(7) 0.0273(6) 0.0608(9) 0.0291(6) 0.0223(6) 0.0155(5)
F2 0.0287(6) 0.0224(6) 0.0377(7) 0.0168(5) -0.0003(5) -0.0037(5)
F3 0.0782(10) 0.0248(6) 0.0269(6) 0.0138(5) 0.0275(6) 0.0008(6)
O1 0.0296(7) 0.0215(7) 0.0135(6) 0.0069(5) 0.0057(5) 0.0037(5)
O2 0.0449(9) 0.0216(7) 0.0201(7) 0.0034(6) -0.0036(6) 0.0087(6)
O3 0.0339(8) 0.0253(8) 0.0438(9) 0.0148(7) 0.0146(7) 0.0046(6)
N1 0.0217(7) 0.0154(7) 0.0145(7) 0.0068(6) 0.0060(6) 0.0032(6)
N2 0.0230(8) 0.0169(7) 0.0143(7) 0.0085(6) 0.0065(6) 0.0049(6)
N3 0.0334(9) 0.0219(8) 0.0173(8) 0.0107(7) 0.0079(7) 0.0031(7)
N4 0.0325(9) 0.0180(8) 0.0161(7) 0.0070(7) 0.0056(7) 0.0028(7)
C6 0.0238(9) 0.0177(9) 0.0175(9) 0.0086(7) 0.0065(7) 0.0040(7)
C1 0.0196(8) 0.0152(8) 0.0149(8) 0.0073(7) 0.0066(7) 0.0040(7)
C2 0.0204(9) 0.0154(8) 0.0146(8) 0.0079(7) 0.0058(7) 0.0042(7)
C3 0.0206(8) 0.0164(8) 0.0155(8) 0.0087(7) 0.0069(7) 0.0049(7)
C4 0.0241(9) 0.0211(10) 0.0141(8) 0.0106(8) 0.0066(7) 0.0068(7)
C5 0.0232(9) 0.0155(8) 0.0153(9) 0.0052(7) 0.0054(7) 0.0025(7)
Li1 0.0328(17) 0.0172(15) 0.0162(14) 0.0072(12) 0.0076(13) 0.0035(13)

loop_
_atom_type_symbol
_atom_type_description
_atom_type_scat_dispersion_real
_atom_type_scat_dispersion_imag
_atom_type_scat_source
C C 0.0181 0.0091 'International Tables Vol C Tables 4.2.6.8 and 6.1.1.4'
H H 0.0000 0.0000 'International Tables Vol C Tables 4.2.6.8 and 6.1.1.4'
F F 0.0727 0.0534 'International Tables Vol C Tables 4.2.6.8 and 6.1.1.4'
Li Li 0.0008 0.0003 'International Tables Vol C Tables 4.2.6.8 and 6.1.1.4'
N N 0.0311 0.0180 'International Tables Vol C Tables 4.2.6.8 and 6.1.1.4'
O O 0.0492 0.0322 'International Tables Vol C Tables 4.2.6.8 and 6.1.1.4'

loop_
_exptl_crystal_face_index_h
_exptl_crystal_face_index_k
_exptl_crystal_face_index_l
_exptl_crystal_face_perp_dist
4 0 0 0.1049
-4 0 4 0.0806
4 0 -4 0.1056
1 5 -2 0.1411
2 -1 5 0.1496
5 -1 -3 0.1063
4 -2 0 0.0902
0 -4 -1 0.1602
-3 -3 6 0.1173
2 4 -1 0.1360
-2 -4 0 0.1833
1 -5 1 0.1357
-1 -3 6 0.1505
-3 -4 5 0.1475
4 -4 0 0.0986
-1 1 5 0.1698
-2 5 -4 0.1295
3 3 -6 0.1157
-4 2 3 0.0923
-5 1 2 0.0898
0 0 -6 0.1554
0 5 -5 0.1458
-5 1 3 0.0819
4 2 0 0.1183
5 0 -1 0.0953
0 -5 5 0.1143
-1 4 2 0.1285

loop_
_geom_angle_atom_site_label_1
_geom_angle_atom_site_label_2
_geom_angle_atom_site_label_3
_geom_angle
_geom_angle_site_symmetry_1
_geom_angle_site_symmetry_3
H1A O1 H1B 107.8(14) . .
Li1 O1 H1A 112.1(16) . .
Li1 O1 H1B 107.5(16) . .
H2A O2 H2B 107.5(15) . .
Li1 O2 H2A 101.2(18) . .
Li1 O2 H2B 134.4(19) . .
H3A O3 H3B 107.9(18) . .
C1 N1 C3 102.54(14) . .
C1 N2 C2 102.66(14) . .
C5 N3 Li1 167.74(18) . 2_666
C4 N4 Li1 177.27(17) . .
F1 C6 F3 107.07(15) . .
F1 C6 C1 112.04(15) . .
F2 C6 F1 106.94(15) . .
F2 C6 F3 107.18(15) . .
F2 C6 C1 112.14(15) . .
F3 C6 C1 111.18(14) . .
N1 C1 N2 116.86(15) . .
N1 C1 C6 121.74(15) . .
N2 C1 C6 121.30(15) . .
N2 C2 C3 108.75(15) . .
N2 C2 C4 121.27(15) . .
C3 C2 C4 129.93(16) . .
N1 C3 C2 109.19(15) . .
N1 C3 C5 121.87(15) . .
C2 C3 C5 128.92(16) . .
N4 C4 C2 178.43(19) . .
N3 C5 C3 178.37(19) . .
O1 Li1 H1B 20.4(4) . .
O1 Li1 H2A 109.5(8) . .
O1 Li1 N3 110.63(16) . 2_666
O1 Li1 N4 112.96(17) . .
H1B Li1 H2A 108.1(9) . .
O2 Li1 O1 110.63(16) . .
O2 Li1 H1B 117.2(5) . .
O2 Li1 H2A 22.1(4) . .
O2 Li1 N3 116.04(17) . 2_666
O2 Li1 N4 103.32(15) . .
N3 Li1 H1B 118.6(6) 2_666 .
N3 Li1 H2A 132.2(7) 2_666 .
N3 Li1 N4 102.88(14) 2_666 .
N4 Li1 H1B 92.5(4) . .
N4 Li1 H2A 84.1(4) . .

loop_
_geom_bond_atom_site_label_1
_geom_bond_atom_site_label_2
_geom_bond_distance
_geom_bond_site_symmetry_2
F1 C6 1.329(2) .
F2 C6 1.327(2) .
F3 C6 1.332(2) .
O1 H1A 0.850(9) .
O1 H1B 0.853(9) .
O1 Li1 1.926(3) .
O2 H2A 0.854(10) .
O2 H2B 0.854(10) .
O2 Li1 1.902(3) .
O3 H3A 0.858(10) .
O3 H3B 0.850(10) .
N1 C1 1.336(2) .
N1 C3 1.360(2) .
N2 C1 1.338(2) .
N2 C2 1.363(2) .
N3 C5 1.144(2) .
N3 Li1 2.051(3) 2_666
N4 C4 1.144(2) .
N4 Li1 2.054(3) .
C6 C1 1.499(2) .
C2 C3 1.394(2) .
C2 C4 1.427(2) .
C3 C5 1.430(2) .
Li1 H1B 2.33(2) .
Li1 H2A 2.23(2) .

loop_
_geom_hbond_atom_site_label_D
_geom_hbond_atom_site_label_H
_geom_hbond_atom_site_label_A
_geom_hbond_distance_DH
_geom_hbond_distance_HA
_geom_hbond_distance_DA
_geom_hbond_angle_DHA
_geom_hbond_site_symmetry_A
_geom_hbond_publ_flag
O1 H1A N2 0.850(9) 1.943(10) 2.7895(19) 173(2) 2_665 yes
O1 H1B O3 0.853(9) 1.855(10) 2.708(2) 179(2) . yes
O2 H2A O3 0.854(10) 2.044(14) 2.867(2) 161(3) 2_665 yes
O2 H2B N1 0.854(10) 1.955(10) 2.808(2) 176(3) 1_444 yes
O3 H3A O2 0.858(10) 1.988(14) 2.838(2) 171(5) 1_655 yes

loop_
_geom_torsion_atom_site_label_1
_geom_torsion_atom_site_label_2
_geom_torsion_atom_site_label_3
_geom_torsion_atom_site_label_4
_geom_torsion
F1 C6 C1 N1 -83.8(2)
F1 C6 C1 N2 92.4(2)
F2 C6 C1 N1 36.4(2)
F2 C6 C1 N2 -147.30(16)
F3 C6 C1 N1 156.39(16)
F3 C6 C1 N2 -27.3(2)
N2 C2 C3 N1 -0.2(2)
N2 C2 C3 C5 177.95(17)
C1 N1 C3 C2 0.30(18)
C1 N1 C3 C5 -178.01(16)
C1 N2 C2 C3 0.01(18)
C1 N2 C2 C4 -177.48(16)
C2 N2 C1 N1 0.2(2)
C2 N2 C1 C6 -176.25(16)
C3 N1 C1 N2 -0.3(2)
C3 N1 C1 C6 176.12(16)
C4 C2 C3 N1 177.00(17)
C4 C2 C3 C5 -4.8(3)
